data_1545315
loop_
_publ_author_name
'Haushalter, Robert C.'
'Mayer, Linda'
'Dhingra, Sandeep, S.'
'Thompson, Mark E.'
'Wang, Zhanwen'
'Zubieta, Jon'

_publ_section_title
;
 Hydrothermal synthesis and crystal and molecular structure of a
 three-dimensional vanado-arsonate (NH4)3[(VO)(V2O3)(AsO4)2(HAsO4)],
 exhibiting both {V-O-V}inf chains and isolated {V2O3} units
;
_journal_name_full 'Inorganica Chimica Acta'
_journal_page_first 59
_journal_page_last 63
_journal_paper_doi 10.1016/0020-1693(93)03784-8
_journal_volume 218
_journal_year 1994
_chemical_formula_sum 'As3 H13 N3 O16 V3'
_chemical_formula_weight 688.7
_space_group_IT_number 62
_symmetry_cell_setting orthorhombic
_symmetry_Int_Tables_number 62
_symmetry_space_group_name_Hall '-P 2ac 2n'
_symmetry_space_group_name_H-M 'P n m a'
_cell_angle_alpha 90.
_cell_angle_beta 90.
_cell_angle_gamma 90.
_cell_formula_units_Z 4
_cell_length_a 7.204(3)
_cell_length_b 13.741(4)
_cell_length_c 14.831(3)
_cell_volume 1468.1(8)
_diffrn_ambient_temperature 293
_diffrn_radiation_probe x-ray
_diffrn_radiation_type MoK\a
_diffrn_radiation_wavelength 0.71069
_exptl_absorpt_coefficient_mu 8.257
_exptl_crystal_density_diffrn 3.020
_exptl_crystal_F_000 1252
_refine_ls_goodness_of_fit_ref 3.76
_refine_ls_number_parameters 130
_refine_ls_number_reflns 1214
_refine_ls_R_factor_gt 0.079
_refine_ls_wR_factor_gt 0.082
_cod_data_source_file Inorganica-Chimica-Acta-1994-218-59-63.cif
_cod_data_source_block As
_cod_depositor_comments
;
No H atomic coordinates in the paper
;
_cod_original_cell_volume 1468(1)
_cod_original_formula_sum 'H13 As3 N3 O16 V3'
_cod_database_code 1545315

loop_
_symmetry_equiv_pos_site_id
_symmetry_equiv_pos_as_xyz
1 x,y,z
2 1/2-x,-y,1/2+z
3 1/2+x,1/2-y,1/2-z
4 -x,1/2+y,-z
5 -x,-y,-z
6 1/2+x,y,1/2-z
7 1/2-x,1/2+y,1/2+z
8 x,1/2-y,z

loop_
_atom_site_label
_atom_site_type_symbol
_atom_site_thermal_displace_type
_atom_site_fract_x
_atom_site_fract_y
_atom_site_fract_z
_atom_site_occupancy
_atom_site_U_iso_or_equiv
_atom_site_calc_flag
_atom_site_refinement_flags
_atom_site_disorder_assembly
_atom_site_disorder_group
As1 As Uiso 0.5353(2) 0.40020(10) 0.38266(9) 1.000 0.0163(3) . . . .
As2 As Uiso 0.2189(8) 0.25000 0.7622(3) 0.500 0.0215(13) . . . .
As3 As Uiso 0.1431(9) 0.25000 0.7403(3) 0.500 0.0228(13) . . . .
V1 V Uiso 0.2529(5) 0.25000 0.2583(2) 1.000 0.0170(9) . . . .
V2 V Uiso 0.3490(4) 0.3730(2) 0.5812(2) 1.000 0.0223(6) . . . .
O1 O Uiso 0.540(2) 0.25000 0.2076(8) 1.000 0.015(4) . . . .
O2 O Uiso 0.3420(10) 0.3509(7) 0.3411(6) 1.000 0.020(3) . . . .
O3 O Uiso 0.7260(10) 0.3537(8) 0.3362(6) 1.000 0.024(3) . . . .
O4 O Uiso 0.520(2) 0.5189(6) 0.3549(6) 1.000 0.023(3) . . . .
O5 O Uiso 0.5510(10) 0.3820(7) 0.4945(6) 1.000 0.022(3) . . . .
O6 O Uiso 0.1880(10) 0.4345(8) 0.5320(7) 1.000 0.028(3) . . . .
O7 O Uiso 0.280(2) 0.25000 0.5475(9) 1.000 0.023(4) . . . .
O8 O Uiso 0.235(2) 0.3519(7) 0.7025(7) 1.000 0.030(3) . . . .
O9 O Uiso 0.082(2) 0.25000 0.8480(9) 1.000 0.027(4) . . . .
O10 O Uiso -0.071(5) 0.25000 0.680(2) 1.000 0.037(9) . . . .
N1 N Uiso 0.390(3) 0.25000 0.0060(10) 1.000 0.037(6) . . . .
N2 N Uiso 0.580(2) -0.0010(10) 0.1633(9) 1.000 0.048(5) . . . .

loop_
_geom_angle_atom_site_label_1
_geom_angle_atom_site_label_2
_geom_angle_atom_site_label_3
_geom_angle
_geom_angle_site_symmetry_1
_geom_angle_site_symmetry_2
_geom_angle_site_symmetry_3
_geom_angle_publ_flag
O2 As1 O3 112.4(4) . . . yes
O2 As1 O4 104.4(6) . . . yes
O2 As1 O5 111.1(4) . . . yes
O3 As1 O4 108.9(6) . . . yes
O3 As1 O5 107.2(4) . . . yes
O4 As1 O5 112.9(5) . . . yes
As3 As2 O8 77.7(6) . . . yes
As3 As2 O9 83.0(8) . . . yes
As3 As2 O10 178.8(13) . . 3_556 yes
As3 As2 O8 77.7(6) . . 8_555 yes
O8 As2 O9 117.7(5) . . . yes
O8 As2 O10 101.7(7) . . 3_556 yes
O8 As2 O8 115.0(6) . . 8_555 yes
O9 As2 O10 98.3(12) . . 3_556 yes
O8 As2 O9 117.7(5) 8_555 . . yes
O8 As2 O10 101.7(7) 8_555 . 3_556 yes
As2 As3 O8 80.1(6) . . . yes
As2 As3 O9 74.7(8) . . . yes
As2 As3 O10 179.4(13) . . . yes
As2 As3 O8 80.1(6) . . 8_555 yes
O8 As3 O9 115.8(4) . . . yes
O8 As3 O10 100.2(7) . . . yes
O8 As3 O8 116.4(7) . . 8_555 yes
O9 As3 O10 104.7(12) . . . yes
O8 As3 O9 115.8(4) 8_555 . . yes
O8 As3 O10 100.2(7) 8_555 . . yes
O1 V1 O2 84.6(3) . . . yes
O1 V1 O1 178.3(6) . . 3_455 yes
O1 V1 O3 81.5(3) . . 3_455 yes
O1 V1 O3 81.5(3) . . 6_455 yes
O1 V1 O2 84.6(3) . . 8_555 yes
O1 V1 O2 96.6(4) 3_455 . . yes
O2 V1 O3 166.1(4) . . 3_455 yes
O2 V1 O3 88.1(4) . . 6_455 yes
O2 V1 O2 90.0(4) . . 8_555 yes
O1 V1 O3 97.3(4) 3_455 . 3_455 yes
O1 V1 O3 97.3(4) 3_455 . 6_455 yes
O1 V1 O2 96.6(4) 3_455 . 8_555 yes
O3 V1 O3 90.4(4) 3_455 . 6_455 yes
O2 V1 O3 88.1(4) 8_555 . 3_455 yes
O2 V1 O3 166.1(4) 8_555 . 6_455 yes
O5 V2 O6 101.9(4) . . . yes
O5 V2 O7 94.7(5) . . . yes
O5 V2 O8 155.7(5) . . . yes
O4 V2 O5 85.0(4) 5_666 . . yes
O6 V2 O7 99.5(6) . . . yes
O6 V2 O8 100.8(5) . . . yes
O4 V2 O6 99.5(5) 5_666 . . yes
O7 V2 O8 90.0(5) . . . yes
O4 V2 O7 160.6(5) 5_666 . . yes
O4 V2 O8 82.8(5) 5_666 . . yes
V1 O1 V1 141.8(7) . . 3_555 yes
As1 O2 V1 142.4(5) . . . yes
As1 O3 V1 129.9(5) . . 3_555 yes
As1 O4 V2 124.9(6) . . 5_666 yes
As1 O5 V2 127.7(4) . . . yes
V2 O7 V2 134.7(8) . . 8_555 yes
As2 O8 As3 22.1(3) . . . yes
As2 O8 V2 129.1(6) . . . yes
As3 O8 V2 126.5(6) . . . yes
As2 O9 As3 22.4(3) . . . yes
As2 O10 As3 120.4(17) 3_456 . . yes

loop_
_geom_bond_atom_site_label_1
_geom_bond_atom_site_label_2
_geom_bond_distance
_geom_bond_site_symmetry_1
_geom_bond_site_symmetry_2
_geom_bond_publ_flag
As1 O2 1.667(8) . . yes
As1 O3 1.664(8) . . yes
As1 O4 1.686(8) . . yes
As1 O5 1.681(9) . . yes
As2 As3 0.635(8) . . yes
As2 O8 1.661(10) . . yes
As2 O9 1.610(15) . . yes
As2 O10 1.74(4) . 3_556 yes
As2 O8 1.661(10) . 8_555 yes
As3 O8 1.647(11) . . yes
As3 O9 1.657(14) . . yes
As3 O10 1.78(3) . . yes
As3 O8 1.647(11) . 8_555 yes
V1 O1 2.201(15) . . yes
V1 O2 1.960(9) . . yes
V1 O1 1.615(15) . 3_455 yes
V1 O3 2.008(10) . 3_455 yes
V1 O3 2.008(10) . 6_455 yes
V1 O2 1.960(9) . 8_555 yes
V2 O5 1.946(9) . . yes
V2 O6 1.610(10) . . yes
V2 O7 1.831(6) . . yes
V2 O8 1.999(12) . . yes
V2 O4 1.999(11) . 5_666 yes

loop_
_geom_torsion_atom_site_label_1
_geom_torsion_atom_site_label_2
_geom_torsion_atom_site_label_3
_geom_torsion_atom_site_label_4
_geom_torsion
_geom_torsion_site_symmetry_1
_geom_torsion_site_symmetry_2
_geom_torsion_site_symmetry_3
_geom_torsion_site_symmetry_4
_geom_torsion_publ_flag
O3 As1 O2 V1 4.2(11) . . . . no
O4 As1 O2 V1 122.0(9) . . . . no
O5 As1 O2 V1 -116.0(9) . . . . no
O2 As1 O3 V1 -0.5(9) . . . 3_555 no
O4 As1 O3 V1 -115.7(7) . . . 3_555 no
O5 As1 O3 V1 121.9(7) . . . 3_555 no
O2 As1 O4 V2 156.7(7) . . . 5_666 no
O3 As1 O4 V2 -83.1(8) . . . 5_666 no
O5 As1 O4 V2 35.9(10) . . . 5_666 no
O2 As1 O5 V2 -31.9(8) . . . . no
O3 As1 O5 V2 -155.1(6) . . . . no
O4 As1 O5 V2 85.0(8) . . . . no
O8 As2 As3 O9 -120.4(4) . . . . no
O8 As2 As3 O8 119.3(6) . . . 8_555 no
O9 As2 As3 O8 120.4(4) . . . . no
O8 As2 As3 O8 -119.3(6) 8_555 . . . no
As3 As2 O8 V2 -92.1(11) . . . . no
O9 As2 O8 As3 -75.2(9) . . . . no
O9 As2 O8 V2 -167.3(9) . . . . no
O10 As2 O8 V2 86.9(13) 3_556 . . . no
O8 As2 O8 As3 70.1(8) 8_555 . . . no
O8 As2 O8 V2 -22.0(13) 8_555 . . . no
O8 As2 O9 As3 72.2(6) . . . . no
O8 As2 O8 As3 -70.1(8) . . 8_555 . no
As2 As3 O8 V2 105.3(10) . . . . no
O9 As3 O8 As2 67.5(8) . . . . no
O9 As3 O8 V2 172.8(8) . . . . no
O10 As3 O8 As2 179.4(11) . . . . no
O10 As3 O8 V2 -75.3(13) . . . . no
O8 As3 O8 As2 -73.7(8) 8_555 . . . no
O8 As3 O8 V2 31.6(12) 8_555 . . . no
O8 As3 O9 As2 -70.7(7) . . . . no
O10 As3 O9 As2 180.00 . . . . no
O8 As3 O8 As2 73.7(8) . . 8_555 . no
O1 V1 O2 As1 -15.6(9) . . . . no
O1 V1 O2 As1 165.7(9) 3_455 . . . no
O3 V1 O2 As1 -97.2(9) 6_455 . . . no
O2 V1 O2 As1 69.0(9) 8_555 . . . no
O6 V2 O5 As1 -25.4(8) . . . . no
O7 V2 O5 As1 75.3(8) . . . . no
O8 V2 O5 As1 175.8(7) . . . . no
O4 V2 O5 As1 -124.1(7) 5_666 . . . no
O5 V2 O7 V2 88.3(11) . . . 8_555 no
O6 V2 O7 V2 -168.8(11) . . . 8_555 no
O8 V2 O7 V2 -67.8(11) . . . 8_555 no
O5 V2 O8 As2 -68.6(15) . . . . no
O5 V2 O8 As3 -96.5(14) . . . . no
O6 V2 O8 As2 132.5(10) . . . . no
O6 V2 O8 As3 104.6(10) . . . . no
O7 V2 O8 As2 32.9(11) . . . . no
O7 V2 O8 As3 4.9(10) . . . . no
O4 V2 O8 As2 -129.1(11) 5_666 . . . no
O4 V2 O8 As3 -157.1(10) 5_666 . . . no
O5 V2 O4 As1 81.3(8) . . 5_666 5_666 no
O6 V2 O4 As1 -20.0(9) . . 5_666 5_666 no
O8 V2 O4 As1 -119.8(9) . . 5_666 5_666 no
